data_7042586
loop_
_publ_author_name
'Gil-Hern\'andez, B'
'Calahorro, A. J.'
'Gili, P.'
'Sanchiz, J.'

_publ_section_title
;
 Effect of the apical ligand on the geometry and magnetic properties of
 copper(ii)/mesoxalate trinuclear units.
;
_journal_issue 16
_journal_name_full 'Dalton transactions (Cambridge, England : 2003)'
_journal_page_first 5260
_journal_page_last 5268
_journal_paper_doi 10.1039/c7dt00594f
_journal_volume 46
_journal_year 2017
_chemical_absolute_configuration
;
The chirality arises from the octahedral geometry of the cobalt(II) 
ions as result of the chelating by the mesoxalato ligands which may 
yield Lambda or Delta configuration. In this compound all the Co(II)
ions have the Delta configuration and this gives rise to a M chiral 
network.
;
_chemical_formula_sum 'C57 H43 Br Co Cu3 O18 P2'
_chemical_formula_weight 1407.31
_space_group_crystal_system cubic
_space_group_IT_number 198
_space_group_name_Hall 'P 2ac 2ab 3'
_space_group_name_H-M_alt 'P 21 3'
_symmetry_space_group_name_Hall 'P 2ac 2ab 3'
_symmetry_space_group_name_H-M 'P 21 3'
_atom_sites_solution_hydrogens geom
_audit_creation_method SHELXL-2016/6
_audit_update_record
;
2017-02-16 deposited with the CCDC.
2017-03-23 downloaded from the CCDC.
;
_cell_angle_alpha 90
_cell_angle_beta 90
_cell_angle_gamma 90
_cell_formula_units_Z 4
_cell_length_a 17.9181(7)
_cell_length_b 17.9181(7)
_cell_length_c 17.9181(7)
_cell_measurement_reflns_used 2917
_cell_measurement_temperature 150.00(10)
_cell_measurement_theta_max 37.9517
_cell_measurement_theta_min 3.4836
_cell_volume 5752.8(4)
_computing_cell_refinement
;
CrysAlisPro, Agilent Technologies,
Version 1.171.35.21 (release 20-01-2012 CrysAlis171 .NET)
(compiled Jan 23 2012,18:06:46)
;
_computing_data_collection
;
CrysAlisPro, Agilent Technologies,
Version 1.171.35.21 (release 20-01-2012 CrysAlis171 .NET)
(compiled Jan 23 2012,18:06:46)
;
_computing_data_reduction
;
CrysAlisPro, Agilent Technologies,
Version 1.171.35.21 (release 20-01-2012 CrysAlis171 .NET)
(compiled Jan 23 2012,18:06:46)
;
_computing_molecular_graphics 'DIAMOND (Crystal Impact, 2009)'
_computing_publication_material 'SHELXL-2016/6 (Sheldrick, 2016)'
_computing_structure_refinement 'SHELXL-2016/6 (Sheldrick, 2016)'
_computing_structure_solution 'SHELXS-97 (Sheldrick, 1997)'
_diffrn_ambient_temperature 150.00(10)
_diffrn_measured_fraction_theta_full 0.995
_diffrn_measured_fraction_theta_max 0.995
_diffrn_measurement_device_type 'SuperNova, Dual, Cu at zero, Atlas'
_diffrn_radiation_type CuK\a
_diffrn_radiation_wavelength 1.54184
_diffrn_reflns_av_R_equivalents 0.1140
_diffrn_reflns_av_unetI/netI 0.0517
_diffrn_reflns_Laue_measured_fraction_full 0.995
_diffrn_reflns_Laue_measured_fraction_max 0.995
_diffrn_reflns_limit_h_max 13
_diffrn_reflns_limit_h_min -14
_diffrn_reflns_limit_k_max 14
_diffrn_reflns_limit_k_min -13
_diffrn_reflns_limit_l_max 14
_diffrn_reflns_limit_l_min -13
_diffrn_reflns_number 8265
_diffrn_reflns_point_group_measured_fraction_full 0.997
_diffrn_reflns_point_group_measured_fraction_max 0.997
_diffrn_reflns_theta_full 38.026
_diffrn_reflns_theta_max 38.026
_diffrn_reflns_theta_min 3.488
_diffrn_source 'SuperNova (Cu) X-ray Source'
_exptl_absorpt_coefficient_mu 5.423
_exptl_absorpt_correction_T_max 1.00000
_exptl_absorpt_correction_T_min 0.48313
_exptl_absorpt_correction_type multi-scan
_exptl_absorpt_process_details
;
CrysAlisPro, Agilent Technologies,
Version 1.171.35.21 (release 20-01-2012 CrysAlis171 .NET)
(compiled Jan 23 2012,18:06:46)
Empirical absorption correction using spherical harmonics,
 implemented in SCALE3 ABSPACK scaling algorithm.
;
_exptl_crystal_colour blue
_exptl_crystal_density_diffrn 1.625
_exptl_crystal_description prismatic
_exptl_crystal_F_000 2832
_exptl_crystal_size_max 0.2296
_exptl_crystal_size_mid 0.1983
_exptl_crystal_size_min 0.0920
_refine_diff_density_max 0.197
_refine_diff_density_min -0.220
_refine_diff_density_rms 0.047
_refine_ls_abs_structure_details
;
 Refined as an inversion twin.
;
_refine_ls_abs_structure_Flack 0.14(3)
_refine_ls_extinction_method none
_refine_ls_goodness_of_fit_ref 1.065
_refine_ls_hydrogen_treatment constr
_refine_ls_matrix_type full
_refine_ls_number_parameters 93
_refine_ls_number_reflns 1021
_refine_ls_number_restraints 7
_refine_ls_restrained_S_all 1.064
_refine_ls_R_factor_all 0.0566
_refine_ls_R_factor_gt 0.0450
_refine_ls_shift/su_max 0.000
_refine_ls_shift/su_mean 0.000
_refine_ls_structure_factor_coef Fsqd
_refine_ls_weighting_details 'w=1/[\s^2^(Fo^2^)+(0.0807P)^2^+1.0510P] where P=(Fo^2^+2Fc^2^)/3'
_refine_ls_weighting_scheme calc
_refine_ls_wR_factor_gt 0.1155
_refine_ls_wR_factor_ref 0.1229
_reflns_Friedel_coverage 0.740
_reflns_Friedel_fraction_full 1.000
_reflns_Friedel_fraction_max 1.000
_reflns_number_gt 885
_reflns_number_total 1021
_reflns_threshold_expression 'I > 2\s(I)'
_cod_data_source_file c7dt00594f2.cif
_cod_data_source_block ull2359_sq
_cod_depositor_comments 'Adding full bibliography for 7042584--7042586.cif.'
_cod_original_cell_volume 5752.8(7)
_cod_database_code 7042586
_shelx_shelxl_version_number 2016/6
_shelx_space_group_comment
;
The symmetry employed for this shelxl refinement is uniquely defined
by the following loop, which should always be used as a source of
symmetry information in preference to the above space-group names.
They are only intended as comments.
;

loop_
_space_group_symop_operation_xyz
'x, y, z'
'-x+1/2, -y, z+1/2'
'x+1/2, -y+1/2, -z'
'-x, y+1/2, -z+1/2'
'z, x, y'
'-z+1/2, -x, y+1/2'
'z+1/2, -x+1/2, -y'
'-z, x+1/2, -y+1/2'
'y, z, x'
'y+1/2, -z+1/2, -x'
'-y, z+1/2, -x+1/2'
'-y+1/2, -z, x+1/2'

loop_
_atom_site_label
_atom_site_type_symbol
_atom_site_fract_x
_atom_site_fract_y
_atom_site_fract_z
_atom_site_U_iso_or_equiv
_atom_site_adp_type
_atom_site_occupancy
_atom_site_site_symmetry_order
_atom_site_calc_flag
_atom_site_refinement_flags_posn
_atom_site_refinement_flags_adp
_atom_site_refinement_flags_occupancy
Br1 Br 0.19836(14) 0.19836(14) 0.19836(14) 0.150(2) Uani 1 3 d S T P
Cu1 Cu 0.20336(15) 0.05267(16) 0.13614(14) 0.0839(12) Uani 1 1 d . . .
Co1 Co 0.10651(14) -0.10651(14) 0.39349(14) 0.0593(16) Uani 1 3 d S T P
O1 O 0.2328(7) -0.0083(7) 0.2200(8) 0.101(4) Uani 1 1 d . . .
O2 O 0.1866(6) -0.0669(7) 0.3179(7) 0.090(4) Uani 1 1 d . . .
O3 O 0.1068(6) 0.0414(7) 0.1795(7) 0.071(3) Uani 1 1 d . . .
O4 O 0.0699(6) -0.0728(8) 0.2011(7) 0.088(4) Uani 1 1 d . . .
H4 H 0.064519 -0.105860 0.232296 0.132 Uiso 1 1 calc R U .
O5 O 0.3548(8) 0.0387(7) -0.0216(8) 0.093(5) Uani 1 1 d . . .
O6 O 0.2969(8) 0.0304(8) 0.0835(8) 0.096(5) Uani 1 1 d D U .
C1 C 0.1764(18) -0.0312(13) 0.2624(16) 0.082(8) Uiso 1 1 d . . .
C2 C 0.1042(15) -0.0089(14) 0.2354(14) 0.078(7) Uani 1 1 d . . .
C3 C 0.2935(17) 0.0521(14) 0.0143(9) 0.124(10) Uani 1 1 d D U .

loop_
_atom_site_aniso_label
_atom_site_aniso_U_11
_atom_site_aniso_U_22
_atom_site_aniso_U_33
_atom_site_aniso_U_23
_atom_site_aniso_U_13
_atom_site_aniso_U_12
Br1 0.150(2) 0.150(2) 0.150(2) -0.0387(18) -0.0387(18) -0.0387(18)
Cu1 0.075(2) 0.098(2) 0.079(2) 0.0257(18) 0.0088(18) 0.0017(18)
Co1 0.0593(16) 0.0593(16) 0.0593(16) -0.0080(16) 0.0080(16) 0.0080(16)
O1 0.103(11) 0.091(10) 0.110(11) 0.015(9) 0.000(10) 0.001(9)
O2 0.084(10) 0.104(11) 0.082(10) 0.019(9) -0.003(8) 0.000(9)
O3 0.060(9) 0.083(10) 0.069(10) 0.010(8) 0.006(8) 0.005(8)
O4 0.071(10) 0.085(11) 0.108(11) 0.015(9) 0.000(9) 0.011(8)
O5 0.090(12) 0.070(10) 0.118(12) -0.018(8) -0.020(10) 0.027(9)
O6 0.082(10) 0.093(12) 0.112(12) -0.012(10) -0.004(12) 0.008(9)
C2 0.09(2) 0.085(19) 0.063(19) -0.008(16) 0.005(17) -0.030(18)
C3 0.08(2) 0.10(2) 0.19(3) -0.04(2) -0.02(3) 0.06(2)

loop_
_atom_type_symbol
_atom_type_description
_atom_type_scat_dispersion_real
_atom_type_scat_dispersion_imag
_atom_type_scat_source
C C 0.0181 0.0091 'International Tables Vol C Tables 4.2.6.8 and 6.1.1.4'
Br Br -0.6763 1.2805 'International Tables Vol C Tables 4.2.6.8 and 6.1.1.4'
Co Co -2.3653 3.6143 'International Tables Vol C Tables 4.2.6.8 and 6.1.1.4'
Cu Cu -1.9646 0.5888 'International Tables Vol C Tables 4.2.6.8 and 6.1.1.4'
O O 0.0492 0.0322 'International Tables Vol C Tables 4.2.6.8 and 6.1.1.4'
H H 0.0000 0.0000 'International Tables Vol C Tables 4.2.6.8 and 6.1.1.4'
P P 0.2955 0.4335 'International Tables Vol C Tables 4.2.6.8 and 6.1.1.4'

loop_
_geom_angle_atom_site_label_1
_geom_angle_atom_site_label_2
_geom_angle_atom_site_label_3
_geom_angle
_geom_angle_site_symmetry_1
_geom_angle_site_symmetry_3
Cu1 Br1 Cu1 71.37(12) . 9
Cu1 Br1 Cu1 71.37(12) . 5
Cu1 Br1 Cu1 71.37(12) 9 5
O3 Cu1 O1 82.6(6) . .
O3 Cu1 O6 161.5(6) . .
O1 Cu1 O6 91.5(6) . .
O3 Cu1 O3 101.7(8) . 5
O1 Cu1 O3 172.9(6) . 5
O6 Cu1 O3 82.7(6) . 5
O3 Cu1 Br1 84.8(4) . .
O1 Cu1 Br1 102.9(4) . .
O6 Cu1 Br1 113.7(4) . .
O3 Cu1 Br1 83.2(4) 5 .
O5 Co1 O5 90.6(6) 2 8_545
O5 Co1 O5 90.6(6) 2 9
O5 Co1 O5 90.6(6) 8_545 9
O5 Co1 O2 175.5(5) 2 11_545
O5 Co1 O2 86.4(5) 8_545 11_545
O5 Co1 O2 92.7(5) 9 11_545
O5 Co1 O2 86.4(5) 2 6
O5 Co1 O2 92.7(5) 8_545 6
O5 Co1 O2 175.5(5) 9 6
O2 Co1 O2 90.5(5) 11_545 6
O5 Co1 O2 92.7(5) 2 .
O5 Co1 O2 175.5(5) 8_545 .
O5 Co1 O2 86.4(5) 9 .
O2 Co1 O2 90.5(5) 11_545 .
O2 Co1 O2 90.5(5) 6 .
C1 O1 Cu1 114.3(17) . .
C1 O2 Co1 127.9(19) . .
C2 O3 Cu1 113.9(14) . .
C2 O3 Cu1 113.1(14) . 9
Cu1 O3 Cu1 115.9(7) . 9
C3 O5 Co1 122.8(12) . 2_554
C3 O6 Cu1 110.9(18) . .
O2 C1 O1 122(3) . .
O2 C1 C2 124(3) . .
O1 C1 C2 114(3) . .
O3 C2 O4 103.3(18) . .
O3 C2 C1 114(2) . .
O4 C2 C1 108(2) . .
O3 C2 C3 111(2) . 9
O4 C2 C3 105.0(19) . 9
C1 C2 C3 114(2) . 9
O5 C3 O6 112(2) . .
O5 C3 C2 125.6(17) . 5
O6 C3 C2 120(2) . 5

loop_
_geom_bond_atom_site_label_1
_geom_bond_atom_site_label_2
_geom_bond_distance
_geom_bond_site_symmetry_2
Br1 Cu1 2.840(4) .
Br1 Cu1 2.840(4) 9
Br1 Cu1 2.840(4) 5
Cu1 O3 1.907(12) .
Cu1 O1 1.931(13) .
Cu1 O6 1.965(15) .
Cu1 O3 2.002(12) 5
Co1 O5 2.067(15) 2
Co1 O5 2.067(15) 8_545
Co1 O5 2.067(15) 9
Co1 O2 2.096(13) 11_545
Co1 O2 2.096(13) 6
Co1 O2 2.096(13) .
O1 C1 1.33(2) .
O2 C1 1.20(2) .
O3 C2 1.35(2) .
O4 C2 1.44(2) .
O5 C3 1.29(2) .
O6 C3 1.2997(14) .
C1 C2 1.44(3) .
C2 C3 1.46(3) 9
